data_4107769
loop_
_publ_author_name
'Ryan E. Cowley'
'J\'er\^ome Elha\"ik'
'Nathan A. Eckert'
'William W. Brennessel'
'Eckhard Bill'
'Patrick L. Holland'

_publ_section_title
;
 A Bridging Hexazene (RNNNNNNR) Ligand from Reductive Coupling of Azides
;
_journal_name_full 'Journal of the American Chemical Society'
_journal_page_first 6074
_journal_page_last 6075
_journal_paper_doi 10.1021/ja801375g
_journal_volume 130
_journal_year 2008
_chemical_formula_moiety 'C78 H112 Fe2 N10, 2(C H2 Cl2)'
_chemical_formula_sum 'C80 H116 Cl4 Fe2 N10'
_chemical_formula_weight 1471.33
_chemical_name_common HOLRC04
_chemical_name_systematic
;
 ?
;
_space_group_IT_number 14
_symmetry_cell_setting monoclinic
_symmetry_space_group_name_Hall '-P 2yn'
_symmetry_space_group_name_H-M 'P 1 21/n 1'
_atom_sites_solution_hydrogens geom
_atom_sites_solution_primary direct
_atom_sites_solution_secondary difmap
_audit_creation_method SHELXL-97
_cell_angle_alpha 90.00
_cell_angle_beta 90.204(2)
_cell_angle_gamma 90.00
_cell_formula_units_Z 2
_cell_length_a 14.2681(16)
_cell_length_b 18.409(2)
_cell_length_c 14.5166(16)
_cell_measurement_reflns_used 3909
_cell_measurement_temperature 100.0(1)
_cell_measurement_theta_max 32.85
_cell_measurement_theta_min 2.98
_cell_volume 3812.9(7)
_computing_cell_refinement 'SAINT (Bruker, 2006)'
_computing_data_collection 'APEX2 (Bruker, 2006)'
_computing_data_reduction 'SAINT (Bruker, 2006)'
_computing_molecular_graphics 'SHELXTL (Bruker, 2000)'
_computing_publication_material 'SHELXTL (Bruker, 2000)'
_computing_structure_refinement 'SHELXL-97 (Sheldrick, 1997)'
_computing_structure_solution 'SHELXS-97 (Sheldrick, 1997)'
_diffrn_ambient_temperature 100.0(1)
_diffrn_measured_fraction_theta_full 0.992
_diffrn_measured_fraction_theta_max 0.992
_diffrn_measurement_device_type 'Bruker SMART APEX II CCD Platform'
_diffrn_measurement_method 'area detector, \w scans per \f'
_diffrn_radiation_monochromator graphite
_diffrn_radiation_source 'fine-focus sealed tube'
_diffrn_radiation_type MoK\a
_diffrn_radiation_wavelength 0.71073
_diffrn_reflns_av_R_equivalents 0.0403
_diffrn_reflns_av_sigmaI/netI 0.0329
_diffrn_reflns_limit_h_max 21
_diffrn_reflns_limit_h_min -21
_diffrn_reflns_limit_k_max 27
_diffrn_reflns_limit_k_min -27
_diffrn_reflns_limit_l_max 21
_diffrn_reflns_limit_l_min -21
_diffrn_reflns_number 67828
_diffrn_reflns_theta_full 32.58
_diffrn_reflns_theta_max 32.58
_diffrn_reflns_theta_min 1.79
_exptl_absorpt_coefficient_mu 0.571
_exptl_absorpt_correction_T_max 0.8752
_exptl_absorpt_correction_T_min 0.8565
_exptl_absorpt_correction_type multi-scan
_exptl_absorpt_process_details 'SADABS (Sheldrick, 2007)'
_exptl_crystal_colour 'dark orange'
_exptl_crystal_density_diffrn 1.282
_exptl_crystal_description block
_exptl_crystal_F_000 1572
_exptl_crystal_size_max 0.28
_exptl_crystal_size_mid 0.28
_exptl_crystal_size_min 0.24
_refine_diff_density_max 0.788
_refine_diff_density_min -1.015
_refine_diff_density_rms 0.075
_refine_ls_extinction_method none
_refine_ls_goodness_of_fit_ref 1.051
_refine_ls_hydrogen_treatment constr
_refine_ls_matrix_type full
_refine_ls_number_parameters 442
_refine_ls_number_reflns 13782
_refine_ls_number_restraints 0
_refine_ls_restrained_S_all 1.051
_refine_ls_R_factor_all 0.0557
_refine_ls_R_factor_gt 0.0420
_refine_ls_shift/su_max 0.000
_refine_ls_shift/su_mean 0.000
_refine_ls_structure_factor_coef Fsqd
_refine_ls_weighting_details 'calc w=1/[\s^2^(Fo^2^)+(0.0508P)^2^+2.6839P] where P=(Fo^2^+2Fc^2^)/3'
_refine_ls_weighting_scheme calc
_refine_ls_wR_factor_gt 0.1088
_refine_ls_wR_factor_ref 0.1160
_reflns_number_gt 11160
_reflns_number_total 13782
_reflns_threshold_expression >2sigma(I)
_cod_data_source_file ja801375g-file002_2.cif
_cod_data_source_block holrc04
_cod_original_cell_volume 3812.8(7)
_cod_database_code 4107769

loop_
_symmetry_equiv_pos_as_xyz
'x, y, z'
'-x+1/2, y+1/2, -z+1/2'
'-x, -y, -z'
'x-1/2, -y-1/2, z-1/2'

loop_
_atom_site_label
_atom_site_type_symbol
_atom_site_fract_x
_atom_site_fract_y
_atom_site_fract_z
_atom_site_U_iso_or_equiv
_atom_site_adp_type
_atom_site_occupancy
_atom_site_symmetry_multiplicity
_atom_site_calc_flag
_atom_site_refinement_flags
Fe1 Fe 0.611131(13) 0.095584(10) 0.026249(13) 0.01063(5) Uani 1 1 d .
N1 N 0.54335(8) 0.08794(6) -0.09886(8) 0.0120(2) Uani 1 1 d .
N2 N 0.48355(8) 0.03490(6) -0.10884(8) 0.0128(2) Uani 1 1 d .
N3 N 0.52756(8) 0.00875(6) 0.03888(8) 0.0125(2) Uani 1 1 d .
N11 N 0.62011(8) 0.18774(6) 0.10147(8) 0.0129(2) Uani 1 1 d .
N21 N 0.74706(8) 0.06613(6) 0.03351(8) 0.0123(2) Uani 1 1 d .
C11 C 0.71379(10) 0.29696(8) 0.13674(11) 0.0191(3) Uani 1 1 d .
H11A H 0.6529 0.3147 0.1581 0.029 Uiso 0.50 1 calc PR
H11B H 0.7390 0.3305 0.0906 0.029 Uiso 0.50 1 calc PR
H11C H 0.7572 0.2939 0.1891 0.029 Uiso 0.50 1 calc PR
H11J H 0.7798 0.3114 0.1338 0.029 Uiso 0.50 1 calc PR
H11K H 0.6937 0.2956 0.2012 0.029 Uiso 0.50 1 calc PR
H11L H 0.6755 0.3322 0.1028 0.029 Uiso 0.50 1 calc PR
C21 C 0.70200(9) 0.22241(7) 0.09422(10) 0.0140(2) Uani 1 1 d .
C31 C 0.78303(9) 0.19377(7) 0.05200(10) 0.0145(2) Uani 1 1 d .
H31A H 0.8278 0.2290 0.0334 0.017 Uiso 1 1 calc R
C41 C 0.80790(9) 0.12107(7) 0.03310(9) 0.0133(2) Uani 1 1 d .
C51 C 0.91110(10) 0.10736(8) 0.01556(11) 0.0194(3) Uani 1 1 d .
H51A H 0.9179 0.0673 -0.0283 0.029 Uiso 1 1 calc R
H51B H 0.9423 0.0946 0.0736 0.029 Uiso 1 1 calc R
H51C H 0.9398 0.1513 -0.0099 0.029 Uiso 1 1 calc R
C12 C 0.54976(9) 0.21980(7) 0.16058(10) 0.0145(2) Uani 1 1 d .
C22 C 0.48897(10) 0.27478(8) 0.12796(10) 0.0178(3) Uani 1 1 d .
C32 C 0.42778(11) 0.30780(9) 0.19021(11) 0.0224(3) Uani 1 1 d .
H32A H 0.3883 0.3460 0.1694 0.027 Uiso 1 1 calc R
C42 C 0.42336(11) 0.28614(9) 0.28155(11) 0.0234(3) Uani 1 1 d .
H42A H 0.3817 0.3096 0.3230 0.028 Uiso 1 1 calc R
C52 C 0.48030(11) 0.22998(9) 0.31177(11) 0.0215(3) Uani 1 1 d .
H52A H 0.4759 0.2143 0.3739 0.026 Uiso 1 1 calc R
C62 C 0.54400(10) 0.19588(8) 0.25300(10) 0.0166(2) Uani 1 1 d .
C72 C 0.48385(11) 0.29871(9) 0.02798(11) 0.0231(3) Uani 1 1 d .
H72A H 0.5283 0.2682 -0.0085 0.028 Uiso 1 1 calc R
C82 C 0.38456(12) 0.28658(11) -0.00978(12) 0.0288(4) Uani 1 1 d .
H82A H 0.3667 0.2356 -0.0011 0.043 Uiso 1 1 calc R
H82B H 0.3830 0.2984 -0.0756 0.043 Uiso 1 1 calc R
H82C H 0.3405 0.3180 0.0232 0.043 Uiso 1 1 calc R
C92 C 0.51045(15) 0.37897(12) 0.01482(15) 0.0361(4) Uani 1 1 d .
H92A H 0.5736 0.3874 0.0393 0.054 Uiso 1 1 calc R
H92B H 0.4656 0.4098 0.0477 0.054 Uiso 1 1 calc R
H92C H 0.5091 0.3910 -0.0509 0.054 Uiso 1 1 calc R
C102 C 0.60645(10) 0.13520(8) 0.28954(10) 0.0177(3) Uani 1 1 d .
H10A H 0.6201 0.1015 0.2372 0.021 Uiso 1 1 calc R
C112 C 0.55831(13) 0.09110(10) 0.36516(12) 0.0269(3) Uani 1 1 d .
H11D H 0.4963 0.0756 0.3437 0.040 Uiso 1 1 calc R
H11E H 0.5515 0.1212 0.4204 0.040 Uiso 1 1 calc R
H11F H 0.5963 0.0483 0.3798 0.040 Uiso 1 1 calc R
C122 C 0.70017(12) 0.16493(9) 0.32516(13) 0.0264(3) Uani 1 1 d .
H12A H 0.7353 0.1860 0.2738 0.040 Uiso 1 1 calc R
H12B H 0.7366 0.1254 0.3528 0.040 Uiso 1 1 calc R
H12C H 0.6885 0.2024 0.3716 0.040 Uiso 1 1 calc R
C13 C 0.78319(9) -0.00678(7) 0.03752(9) 0.0129(2) Uani 1 1 d .
C23 C 0.82374(10) -0.03237(8) 0.12036(10) 0.0161(2) Uani 1 1 d .
C33 C 0.86073(11) -0.10267(8) 0.12283(11) 0.0192(3) Uani 1 1 d .
H33A H 0.8896 -0.1198 0.1778 0.023 Uiso 1 1 calc R
C43 C 0.85604(11) -0.14787(8) 0.04665(11) 0.0201(3) Uani 1 1 d .
H43A H 0.8825 -0.1952 0.0490 0.024 Uiso 1 1 calc R
C53 C 0.81238(11) -0.12347(8) -0.03301(11) 0.0186(3) Uani 1 1 d .
H53A H 0.8071 -0.1552 -0.0844 0.022 Uiso 1 1 calc R
C63 C 0.77590(10) -0.05317(7) -0.03934(10) 0.0148(2) Uani 1 1 d .
C73 C 0.82103(11) 0.01145(8) 0.20923(10) 0.0196(3) Uani 1 1 d .
H73A H 0.8013 0.0622 0.1938 0.024 Uiso 1 1 calc R
C83 C 0.91547(14) 0.01497(13) 0.25906(14) 0.0368(4) Uani 1 1 d .
H83A H 0.9626 0.0358 0.2178 0.055 Uiso 1 1 calc R
H83B H 0.9347 -0.0341 0.2772 0.055 Uiso 1 1 calc R
H83C H 0.9097 0.0454 0.3141 0.055 Uiso 1 1 calc R
C93 C 0.74595(14) -0.02226(9) 0.27146(12) 0.0262(3) Uani 1 1 d .
H93A H 0.6853 -0.0215 0.2396 0.039 Uiso 1 1 calc R
H93B H 0.7415 0.0058 0.3287 0.039 Uiso 1 1 calc R
H93C H 0.7631 -0.0726 0.2859 0.039 Uiso 1 1 calc R
C103 C 0.73204(10) -0.02913(8) -0.12981(10) 0.0171(3) Uani 1 1 d .
H10B H 0.6970 0.0170 -0.1182 0.021 Uiso 1 1 calc R
C113 C 0.66196(12) -0.08544(9) -0.16610(12) 0.0231(3) Uani 1 1 d .
H11G H 0.6167 -0.0971 -0.1177 0.035 Uiso 1 1 calc R
H11H H 0.6956 -0.1296 -0.1841 0.035 Uiso 1 1 calc R
H11I H 0.6288 -0.0656 -0.2197 0.035 Uiso 1 1 calc R
C123 C 0.80866(12) -0.01302(10) -0.20075(12) 0.0266(3) Uani 1 1 d .
H12D H 0.8513 0.0240 -0.1762 0.040 Uiso 1 1 calc R
H12E H 0.7798 0.0048 -0.2578 0.040 Uiso 1 1 calc R
H12F H 0.8439 -0.0576 -0.2136 0.040 Uiso 1 1 calc R
C14 C 0.55050(9) 0.13227(7) -0.18412(9) 0.0122(2) Uani 1 1 d .
C24 C 0.63467(10) 0.18346(8) -0.17211(10) 0.0159(2) Uani 1 1 d .
H24A H 0.6926 0.1546 -0.1639 0.019 Uiso 1 1 calc R
H24B H 0.6259 0.2137 -0.1164 0.019 Uiso 1 1 calc R
C34 C 0.46077(10) 0.17693(8) -0.19811(10) 0.0153(2) Uani 1 1 d .
H34A H 0.4491 0.2070 -0.1428 0.018 Uiso 1 1 calc R
H34B H 0.4068 0.1438 -0.2065 0.018 Uiso 1 1 calc R
C44 C 0.56603(10) 0.08527(7) -0.27023(9) 0.0152(2) Uani 1 1 d .
H44A H 0.5124 0.0518 -0.2786 0.018 Uiso 1 1 calc R
H44B H 0.6235 0.0557 -0.2623 0.018 Uiso 1 1 calc R
C54 C 0.64424(11) 0.23272(8) -0.25744(10) 0.0187(3) Uani 1 1 d .
H54A H 0.6989 0.2661 -0.2491 0.022 Uiso 1 1 calc R
C64 C 0.47009(10) 0.22633(8) -0.28298(10) 0.0177(3) Uani 1 1 d .
H64A H 0.4115 0.2555 -0.2911 0.021 Uiso 1 1 calc R
C74 C 0.57580(10) 0.13400(8) -0.35573(10) 0.0174(3) Uani 1 1 d .
H74A H 0.5859 0.1030 -0.4114 0.021 Uiso 1 1 calc R
C84 C 0.65966(11) 0.18502(9) -0.34298(11) 0.0203(3) Uani 1 1 d .
H84A H 0.6667 0.2161 -0.3982 0.024 Uiso 1 1 calc R
H84B H 0.7178 0.1562 -0.3354 0.024 Uiso 1 1 calc R
C94 C 0.55405(11) 0.27756(8) -0.26956(11) 0.0207(3) Uani 1 1 d .
H94A H 0.5440 0.3083 -0.2145 0.025 Uiso 1 1 calc R
H94B H 0.5601 0.3098 -0.3238 0.025 Uiso 1 1 calc R
C104 C 0.48625(11) 0.17908(9) -0.36868(10) 0.0194(3) Uani 1 1 d .
H10C H 0.4320 0.1464 -0.3782 0.023 Uiso 1 1 calc R
H10D H 0.4924 0.2104 -0.4238 0.023 Uiso 1 1 calc R
Cl15 Cl 0.73165(5) -0.13304(3) 0.58698(4) 0.04868(15) Uani 1 1 d .
C15 C 0.69226(17) -0.04859(12) 0.5486(2) 0.0469(5) Uani 1 1 d .
H15A H 0.6466 -0.0293 0.5936 0.056 Uiso 1 1 calc R
H15B H 0.6590 -0.0552 0.4892 0.056 Uiso 1 1 calc R
Cl25 Cl 0.78163(4) 0.01530(3) 0.53365(3) 0.03616(11) Uani 1 1 d .

loop_
_atom_site_aniso_label
_atom_site_aniso_U_11
_atom_site_aniso_U_22
_atom_site_aniso_U_33
_atom_site_aniso_U_23
_atom_site_aniso_U_13
_atom_site_aniso_U_12
Fe1 0.01001(8) 0.00977(8) 0.01209(8) -0.00069(6) -0.00163(6) -0.00139(6)
N1 0.0125(5) 0.0114(5) 0.0123(5) 0.0011(4) -0.0014(4) -0.0021(4)
N2 0.0126(5) 0.0126(5) 0.0131(5) 0.0009(4) -0.0009(4) -0.0019(4)
N3 0.0136(5) 0.0125(5) 0.0115(5) 0.0007(4) -0.0026(4) -0.0035(4)
N11 0.0114(5) 0.0127(5) 0.0146(5) -0.0021(4) -0.0010(4) 0.0002(4)
N21 0.0119(5) 0.0109(5) 0.0142(5) -0.0005(4) -0.0011(4) 0.0000(4)
C11 0.0164(6) 0.0126(6) 0.0283(7) -0.0059(5) -0.0019(5) -0.0012(5)
C21 0.0136(6) 0.0115(5) 0.0168(6) -0.0013(4) -0.0031(4) -0.0010(4)
C31 0.0121(5) 0.0121(5) 0.0193(6) -0.0009(5) -0.0008(4) -0.0024(4)
C41 0.0115(5) 0.0140(5) 0.0144(5) 0.0004(4) -0.0010(4) -0.0009(4)
C51 0.0129(6) 0.0176(6) 0.0277(7) -0.0001(5) 0.0015(5) -0.0011(5)
C12 0.0118(5) 0.0149(6) 0.0168(6) -0.0049(5) -0.0013(4) -0.0007(4)
C22 0.0146(6) 0.0197(6) 0.0191(6) -0.0035(5) -0.0020(5) 0.0023(5)
C32 0.0170(6) 0.0261(7) 0.0240(7) -0.0062(6) -0.0019(5) 0.0068(6)
C42 0.0189(7) 0.0293(8) 0.0220(7) -0.0087(6) 0.0021(5) 0.0040(6)
C52 0.0205(7) 0.0262(7) 0.0177(6) -0.0057(5) 0.0009(5) -0.0006(6)
C62 0.0157(6) 0.0167(6) 0.0173(6) -0.0038(5) -0.0016(5) -0.0011(5)
C72 0.0191(7) 0.0297(8) 0.0205(7) 0.0001(6) -0.0007(5) 0.0095(6)
C82 0.0233(8) 0.0395(10) 0.0236(8) -0.0088(7) -0.0056(6) 0.0118(7)
C92 0.0335(10) 0.0368(10) 0.0378(10) 0.0116(8) -0.0035(8) 0.0029(8)
C102 0.0195(6) 0.0177(6) 0.0159(6) -0.0017(5) -0.0024(5) -0.0007(5)
C112 0.0320(9) 0.0293(8) 0.0193(7) 0.0040(6) 0.0019(6) 0.0008(7)
C122 0.0227(7) 0.0216(7) 0.0349(9) -0.0022(6) -0.0100(6) 0.0005(6)
C13 0.0114(5) 0.0117(5) 0.0157(6) 0.0004(4) 0.0003(4) 0.0006(4)
C23 0.0151(6) 0.0156(6) 0.0176(6) 0.0020(5) -0.0016(5) 0.0005(5)
C33 0.0183(6) 0.0181(6) 0.0213(7) 0.0052(5) -0.0008(5) 0.0038(5)
C43 0.0199(7) 0.0152(6) 0.0252(7) 0.0029(5) 0.0021(5) 0.0050(5)
C53 0.0202(6) 0.0141(6) 0.0215(7) -0.0019(5) 0.0011(5) 0.0037(5)
C63 0.0143(6) 0.0135(5) 0.0167(6) -0.0008(5) 0.0001(5) 0.0015(4)
C73 0.0246(7) 0.0174(6) 0.0168(6) 0.0010(5) -0.0052(5) 0.0004(5)
C83 0.0332(10) 0.0468(11) 0.0302(9) -0.0070(8) -0.0161(7) 0.0032(8)
C93 0.0380(9) 0.0191(7) 0.0214(7) 0.0021(6) 0.0057(6) 0.0027(6)
C103 0.0199(6) 0.0153(6) 0.0162(6) -0.0022(5) -0.0020(5) 0.0033(5)
C113 0.0234(7) 0.0202(7) 0.0258(7) -0.0041(6) -0.0077(6) 0.0019(6)
C123 0.0259(8) 0.0331(9) 0.0208(7) 0.0028(6) 0.0019(6) 0.0009(7)
C14 0.0126(5) 0.0120(5) 0.0119(5) 0.0019(4) -0.0010(4) -0.0015(4)
C24 0.0147(6) 0.0162(6) 0.0167(6) 0.0025(5) -0.0014(5) -0.0038(5)
C34 0.0146(6) 0.0154(6) 0.0160(6) 0.0017(5) 0.0006(5) 0.0011(5)
C44 0.0183(6) 0.0143(6) 0.0132(6) 0.0015(4) -0.0003(5) 0.0018(5)
C54 0.0183(6) 0.0181(6) 0.0199(6) 0.0054(5) 0.0010(5) -0.0046(5)
C64 0.0179(6) 0.0172(6) 0.0180(6) 0.0049(5) 0.0008(5) 0.0046(5)
C74 0.0202(6) 0.0189(6) 0.0130(6) 0.0027(5) 0.0010(5) 0.0040(5)
C84 0.0185(6) 0.0234(7) 0.0191(6) 0.0078(5) 0.0050(5) 0.0013(5)
C94 0.0265(7) 0.0140(6) 0.0215(7) 0.0048(5) 0.0016(6) 0.0002(5)
C104 0.0202(7) 0.0229(7) 0.0151(6) 0.0045(5) -0.0022(5) 0.0036(5)
Cl15 0.0803(4) 0.0293(2) 0.0365(3) 0.00029(19) 0.0162(3) -0.0064(2)
C15 0.0400(12) 0.0338(11) 0.0669(16) 0.0028(10) 0.0030(11) -0.0070(9)
Cl25 0.0465(3) 0.0338(2) 0.0282(2) 0.00151(17) 0.00199(18) -0.01003(19)

loop_
_atom_type_symbol
_atom_type_description
_atom_type_scat_dispersion_real
_atom_type_scat_dispersion_imag
_atom_type_scat_source
C C 0.0033 0.0016 'International Tables Vol C Tables 4.2.6.8 and 6.1.1.4'
H H 0.0000 0.0000 'International Tables Vol C Tables 4.2.6.8 and 6.1.1.4'
N N 0.0061 0.0033 'International Tables Vol C Tables 4.2.6.8 and 6.1.1.4'
Cl Cl 0.1484 0.1585 'International Tables Vol C Tables 4.2.6.8 and 6.1.1.4'
Fe Fe 0.3463 0.8444 'International Tables Vol C Tables 4.2.6.8 and 6.1.1.4'

loop_
_geom_angle_atom_site_label_1
_geom_angle_atom_site_label_2
_geom_angle_atom_site_label_3
_geom_angle
_geom_angle_site_symmetry_1
_geom_angle_site_symmetry_3
N3 Fe1 N21 110.69(5) . .
N3 Fe1 N11 131.07(5) . .
N21 Fe1 N11 97.95(5) . .
N3 Fe1 N1 75.43(4) . .
N21 Fe1 N1 118.45(5) . .
N11 Fe1 N1 124.22(5) . .
N2 N1 C14 111.43(10) . .
N2 N1 Fe1 117.00(8) . .
C14 N1 Fe1 131.56(8) . .
N1 N2 N3 117.10(11) . 3_655
N2 N3 N3 114.41(13) 3_655 3_655
N2 N3 Fe1 129.53(9) 3_655 .
N3 N3 Fe1 116.06(11) 3_655 .
C21 N11 C12 117.39(11) . .
C21 N11 Fe1 114.35(9) . .
C12 N11 Fe1 128.26(9) . .
C41 N21 C13 118.34(11) . .
C41 N21 Fe1 114.96(9) . .
C13 N21 Fe1 126.68(9) . .
C21 C11 H11A 109.5 . .
C21 C11 H11B 109.5 . .
H11A C11 H11B 109.5 . .
C21 C11 H11C 109.5 . .
H11A C11 H11C 109.5 . .
H11B C11 H11C 109.5 . .
C21 C11 H11J 109.5 . .
H11A C11 H11J 141.1 . .
H11B C11 H11J 56.3 . .
H11C C11 H11J 56.3 . .
C21 C11 H11K 109.5 . .
H11A C11 H11K 56.3 . .
H11B C11 H11K 141.1 . .
H11C C11 H11K 56.3 . .
H11J C11 H11K 109.5 . .
C21 C11 H11L 109.5 . .
H11A C11 H11L 56.3 . .
H11B C11 H11L 56.3 . .
H11C C11 H11L 141.1 . .
H11J C11 H11L 109.5 . .
H11K C11 H11L 109.5 . .
N11 C21 C31 124.97(12) . .
N11 C21 C11 119.81(12) . .
C31 C21 C11 115.17(12) . .
C41 C31 C21 130.16(12) . .
C41 C31 H31A 114.9 . .
C21 C31 H31A 114.9 . .
N21 C41 C31 123.66(12) . .
N21 C41 C51 120.48(12) . .
C31 C41 C51 115.81(12) . .
C41 C51 H51A 109.5 . .
C41 C51 H51B 109.5 . .
H51A C51 H51B 109.5 . .
C41 C51 H51C 109.5 . .
H51A C51 H51C 109.5 . .
H51B C51 H51C 109.5 . .
C22 C12 C62 120.20(13) . .
C22 C12 N11 121.26(13) . .
C62 C12 N11 118.54(12) . .
C32 C22 C12 118.60(14) . .
C32 C22 C72 117.63(13) . .
C12 C22 C72 123.74(13) . .
C42 C32 C22 121.59(15) . .
C42 C32 H32A 119.2 . .
C22 C32 H32A 119.2 . .
C52 C42 C32 119.28(14) . .
C52 C42 H42A 120.4 . .
C32 C42 H42A 120.4 . .
C42 C52 C62 121.58(15) . .
C42 C52 H52A 119.2 . .
C62 C52 H52A 119.2 . .
C52 C62 C12 118.63(14) . .
C52 C62 C102 119.85(13) . .
C12 C62 C102 121.51(13) . .
C22 C72 C82 109.92(14) . .
C22 C72 C92 112.74(15) . .
C82 C72 C92 108.88(14) . .
C22 C72 H72A 108.4 . .
C82 C72 H72A 108.4 . .
C92 C72 H72A 108.4 . .
C72 C82 H82A 109.5 . .
C72 C82 H82B 109.5 . .
H82A C82 H82B 109.5 . .
C72 C82 H82C 109.5 . .
H82A C82 H82C 109.5 . .
H82B C82 H82C 109.5 . .
C72 C92 H92A 109.5 . .
C72 C92 H92B 109.5 . .
H92A C92 H92B 109.5 . .
C72 C92 H92C 109.5 . .
H92A C92 H92C 109.5 . .
H92B C92 H92C 109.5 . .
C62 C102 C112 112.05(13) . .
C62 C102 C122 111.36(12) . .
C112 C102 C122 109.91(13) . .
C62 C102 H10A 107.8 . .
C112 C102 H10A 107.8 . .
C122 C102 H10A 107.8 . .
C102 C112 H11D 109.5 . .
C102 C112 H11E 109.5 . .
H11D C112 H11E 109.5 . .
C102 C112 H11F 109.5 . .
H11D C112 H11F 109.5 . .
H11E C112 H11F 109.5 . .
C102 C122 H12A 109.5 . .
C102 C122 H12B 109.5 . .
H12A C122 H12B 109.5 . .
C102 C122 H12C 109.5 . .
H12A C122 H12C 109.5 . .
H12B C122 H12C 109.5 . .
C63 C13 C23 120.04(12) . .
C63 C13 N21 120.53(12) . .
C23 C13 N21 119.40(12) . .
C33 C23 C13 118.92(13) . .
C33 C23 C73 118.66(13) . .
C13 C23 C73 122.20(12) . .
C43 C33 C23 121.23(14) . .
C43 C33 H33A 119.4 . .
C23 C33 H33A 119.4 . .
C33 C43 C53 119.44(13) . .
C33 C43 H43A 120.3 . .
C53 C43 H43A 120.3 . .
C43 C53 C63 121.39(14) . .
C43 C53 H53A 119.3 . .
C63 C53 H53A 119.3 . .
C53 C63 C13 118.87(13) . .
C53 C63 C103 118.60(12) . .
C13 C63 C103 122.51(12) . .
C23 C73 C83 113.49(14) . .
C23 C73 C93 107.72(13) . .
C83 C73 C93 110.77(14) . .
C23 C73 H73A 108.2 . .
C83 C73 H73A 108.2 . .
C93 C73 H73A 108.2 . .
C73 C83 H83A 109.5 . .
C73 C83 H83B 109.5 . .
H83A C83 H83B 109.5 . .
C73 C83 H83C 109.5 . .
H83A C83 H83C 109.5 . .
H83B C83 H83C 109.5 . .
C73 C93 H93A 109.5 . .
C73 C93 H93B 109.5 . .
H93A C93 H93B 109.5 . .
C73 C93 H93C 109.5 . .
H93A C93 H93C 109.5 . .
H93B C93 H93C 109.5 . .
C63 C103 C113 111.50(12) . .
C63 C103 C123 110.15(12) . .
C113 C103 C123 111.46(13) . .
C63 C103 H10B 107.9 . .
C113 C103 H10B 107.9 . .
C123 C103 H10B 107.9 . .
C103 C113 H11G 109.5 . .
C103 C113 H11H 109.5 . .
H11G C113 H11H 109.5 . .
C103 C113 H11I 109.5 . .
H11G C113 H11I 109.5 . .
H11H C113 H11I 109.5 . .
C103 C123 H12D 109.5 . .
C103 C123 H12E 109.5 . .
H12D C123 H12E 109.5 . .
C103 C123 H12F 109.5 . .
H12D C123 H12F 109.5 . .
H12E C123 H12F 109.5 . .
N1 C14 C34 110.16(11) . .
N1 C14 C24 107.36(10) . .
C34 C14 C24 109.75(11) . .
N1 C14 C44 112.26(11) . .
C34 C14 C44 108.46(11) . .
C24 C14 C44 108.83(11) . .
C14 C24 C54 109.95(11) . .
C14 C24 H24A 109.7 . .
C54 C24 H24A 109.7 . .
C14 C24 H24B 109.7 . .
C54 C24 H24B 109.7 . .
H24A C24 H24B 108.2 . .
C14 C34 C64 110.39(11) . .
C14 C34 H34A 109.6 . .
C64 C34 H34A 109.6 . .
C14 C34 H34B 109.6 . .
C64 C34 H34B 109.6 . .
H34A C34 H34B 108.1 . .
C14 C44 C74 109.99(11) . .
C14 C44 H44A 109.7 . .
C74 C44 H44A 109.7 . .
C14 C44 H44B 109.7 . .
C74 C44 H44B 109.7 . .
H44A C44 H44B 108.2 . .
C84 C54 C94 109.64(12) . .
C84 C54 C24 109.05(12) . .
C94 C54 C24 109.33(12) . .
C84 C54 H54A 109.6 . .
C94 C54 H54A 109.6 . .
C24 C54 H54A 109.6 . .
C104 C64 C94 109.33(12) . .
C104 C64 C34 109.13(12) . .
C94 C64 C34 109.34(12) . .
C104 C64 H64A 109.7 . .
C94 C64 H64A 109.7 . .
C34 C64 H64A 109.7 . .
C84 C74 C104 109.44(12) . .
C84 C74 C44 109.46(12) . .
C104 C74 C44 109.66(12) . .
C84 C74 H74A 109.4 . .
C104 C74 H74A 109.4 . .
C44 C74 H74A 109.4 . .
C74 C84 C54 109.50(12) . .
C74 C84 H84A 109.8 . .
C54 C84 H84A 109.8 . .
C74 C84 H84B 109.8 . .
C54 C84 H84B 109.8 . .
H84A C84 H84B 108.2 . .
C64 C94 C54 109.67(12) . .
C64 C94 H94A 109.7 . .
C54 C94 H94A 109.7 . .
C64 C94 H94B 109.7 . .
C54 C94 H94B 109.7 . .
H94A C94 H94B 108.2 . .
C74 C104 C64 109.54(12) . .
C74 C104 H10C 109.8 . .
C64 C104 H10C 109.8 . .
C74 C104 H10D 109.8 . .
C64 C104 H10D 109.8 . .
H10C C104 H10D 108.2 . .
Cl15 C15 Cl25 113.88(14) . .
Cl15 C15 H15A 108.8 . .
Cl25 C15 H15A 108.8 . .
Cl15 C15 H15B 108.8 . .
Cl25 C15 H15B 108.8 . .
H15A C15 H15B 107.7 . .

loop_
_geom_bond_atom_site_label_1
_geom_bond_atom_site_label_2
_geom_bond_distance
_geom_bond_site_symmetry_2
Fe1 N3 2.0031(11) .
Fe1 N21 2.0163(12) .
Fe1 N11 2.0212(11) .
Fe1 N1 2.0594(11) .
N1 N2 1.3045(15) .
N1 C14 1.4863(17) .
N2 N3 1.3051(15) 3_655
N3 N2 1.3051(15) 3_655
N3 N3 1.411(2) 3_655
N11 C21 1.3359(17) .
N11 C12 1.4486(17) .
N21 C41 1.3329(17) .
N21 C13 1.4388(17) .
C11 C21 1.5138(19) .
C11 H11A 0.9800 .
C11 H11B 0.9800 .
C11 H11C 0.9800 .
C11 H11J 0.9800 .
C11 H11K 0.9800 .
C11 H11L 0.9800 .
C21 C31 1.4126(19) .
C31 C41 1.4117(19) .
C31 H31A 0.9500 .
C41 C51 1.516(2) .
C51 H51A 0.9800 .
C51 H51B 0.9800 .
C51 H51C 0.9800 .
C12 C22 1.413(2) .
C12 C62 1.415(2) .
C22 C32 1.398(2) .
C22 C72 1.518(2) .
C32 C42 1.386(2) .
C32 H32A 0.9500 .
C42 C52 1.385(2) .
C42 H42A 0.9500 .
C52 C62 1.398(2) .
C52 H52A 0.9500 .
C62 C102 1.523(2) .
C72 C82 1.534(2) .
C72 C92 1.538(3) .
C72 H72A 1.0000 .
C82 H82A 0.9800 .
C82 H82B 0.9800 .
C82 H82C 0.9800 .
C92 H92A 0.9800 .
C92 H92B 0.9800 .
C92 H92C 0.9800 .
C102 C112 1.530(2) .
C102 C122 1.533(2) .
C102 H10A 1.0000 .
C112 H11D 0.9800 .
C112 H11E 0.9800 .
C112 H11F 0.9800 .
C122 H12A 0.9800 .
C122 H12B 0.9800 .
C122 H12C 0.9800 .
C13 C63 1.4086(19) .
C13 C23 1.4134(19) .
C23 C33 1.398(2) .
C23 C73 1.522(2) .
C33 C43 1.385(2) .
C33 H33A 0.9500 .
C43 C53 1.386(2) .
C43 H43A 0.9500 .
C53 C63 1.3979(19) .
C53 H53A 0.9500 .
C63 C103 1.519(2) .
C73 C83 1.528(2) .
C73 C93 1.535(2) .
C73 H73A 1.0000 .
C83 H83A 0.9800 .
C83 H83B 0.9800 .
C83 H83C 0.9800 .
C93 H93A 0.9800 .
C93 H93B 0.9800 .
C93 H93C 0.9800 .
C103 C113 1.532(2) .
C103 C123 1.534(2) .
C103 H10B 1.0000 .
C113 H11G 0.9800 .
C113 H11H 0.9800 .
C113 H11I 0.9800 .
C123 H12D 0.9800 .
C123 H12E 0.9800 .
C123 H12F 0.9800 .
C14 C34 1.5345(19) .
C14 C24 1.5359(19) .
C14 C44 1.5370(19) .
C24 C54 1.542(2) .
C24 H24A 0.9900 .
C24 H24B 0.9900 .
C34 C64 1.537(2) .
C34 H34A 0.9900 .
C34 H34B 0.9900 .
C44 C74 1.5381(19) .
C44 H44A 0.9900 .
C44 H44B 0.9900 .
C54 C84 1.537(2) .
C54 C94 1.538(2) .
C54 H54A 1.0000 .
C64 C104 1.536(2) .
C64 C94 1.536(2) .
C64 H64A 1.0000 .
C74 C84 1.532(2) .
C74 C104 1.534(2) .
C74 H74A 1.0000 .
C84 H84A 0.9900 .
C84 H84B 0.9900 .
C94 H94A 0.9900 .
C94 H94B 0.9900 .
C104 H10C 0.9900 .
C104 H10D 0.9900 .
Cl15 C15 1.744(2) .
C15 Cl25 1.749(2) .
C15 H15A 0.9900 .
C15 H15B 0.9900 .

loop_
_geom_torsion_atom_site_label_1
_geom_torsion_atom_site_label_2
_geom_torsion_atom_site_label_3
_geom_torsion_atom_site_label_4
_geom_torsion
_geom_torsion_site_symmetry_4
N3 Fe1 N1 N2 0.14(9) .
N21 Fe1 N1 N2 106.07(10) .
N11 Fe1 N1 N2 -129.95(9) .
N3 Fe1 N1 C14 -178.79(12) .
N21 Fe1 N1 C14 -72.87(12) .
N11 Fe1 N1 C14 51.11(13) .
C14 N1 N2 N3 178.79(11) 3_655
Fe1 N1 N2 N3 -0.35(15) 3_655
N21 Fe1 N3 N2 64.41(13) 3_655
N11 Fe1 N3 N2 -57.29(14) 3_655
N1 Fe1 N3 N2 179.75(13) 3_655
N21 Fe1 N3 N3 -115.27(12) 3_655
N11 Fe1 N3 N3 123.04(12) 3_655
N1 Fe1 N3 N3 0.07(12) 3_655
N3 Fe1 N11 C21 158.43(9) .
N21 Fe1 N11 C21 31.92(10) .
N1 Fe1 N11 C21 -100.67(10) .
N3 Fe1 N11 C12 -21.74(14) .
N21 Fe1 N11 C12 -148.26(11) .
N1 Fe1 N11 C12 79.15(12) .
N3 Fe1 N21 C41 -174.92(9) .
N11 Fe1 N21 C41 -35.29(10) .
N1 Fe1 N21 C41 100.90(10) .
N3 Fe1 N21 C13 6.10(12) .
N11 Fe1 N21 C13 145.73(11) .
N1 Fe1 N21 C13 -78.09(11) .
C12 N11 C21 C31 169.49(13) .
Fe1 N11 C21 C31 -10.67(18) .
C12 N11 C21 C11 -7.83(19) .
Fe1 N11 C21 C11 172.01(10) .
N11 C21 C31 C41 -20.4(2) .
C11 C21 C31 C41 156.99(15) .
C13 N21 C41 C31 -163.82(13) .
Fe1 N21 C41 C31 17.10(17) .
C13 N21 C41 C51 13.59(19) .
Fe1 N21 C41 C51 -165.49(10) .
C21 C31 C41 N21 16.4(2) .
C21 C31 C41 C51 -161.11(14) .
C21 N11 C12 C22 84.60(16) .
Fe1 N11 C12 C22 -95.22(15) .
C21 N11 C12 C62 -94.21(15) .
Fe1 N11 C12 C62 85.97(14) .
C62 C12 C22 C32 4.0(2) .
N11 C12 C22 C32 -174.80(13) .
C62 C12 C22 C72 -173.98(14) .
N11 C12 C22 C72 7.2(2) .
C12 C22 C32 C42 -2.3(2) .
C72 C22 C32 C42 175.83(15) .
C22 C32 C42 C52 -0.6(3) .
C32 C42 C52 C62 1.8(2) .
C42 C52 C62 C12 0.0(2) .
C42 C52 C62 C102 178.96(14) .
C22 C12 C62 C52 -2.9(2) .
N11 C12 C62 C52 175.94(13) .
C22 C12 C62 C102 178.15(13) .
N11 C12 C62 C102 -3.02(19) .
C32 C22 C72 C82 -57.96(19) .
C12 C22 C72 C82 120.03(16) .
C32 C22 C72 C92 63.71(19) .
C12 C22 C72 C92 -118.30(17) .
C52 C62 C102 C112 32.09(19) .
C12 C62 C102 C112 -148.96(14) .
C52 C62 C102 C122 -91.48(17) .
C12 C62 C102 C122 87.47(17) .
C41 N21 C13 C63 -110.19(15) .
Fe1 N21 C13 C63 68.77(16) .
C41 N21 C13 C23 71.68(17) .
Fe1 N21 C13 C23 -109.36(13) .
C63 C13 C23 C33 3.4(2) .
N21 C13 C23 C33 -178.43(12) .
C63 C13 C23 C73 -171.17(13) .
N21 C13 C23 C73 7.0(2) .
C13 C23 C33 C43 -1.7(2) .
C73 C23 C33 C43 173.09(14) .
C23 C33 C43 C53 -1.2(2) .
C33 C43 C53 C63 2.4(2) .
C43 C53 C63 C13 -0.6(2) .
C43 C53 C63 C103 177.87(14) .
C23 C13 C63 C53 -2.3(2) .
N21 C13 C63 C53 179.58(12) .
C23 C13 C63 C103 179.27(13) .
N21 C13 C63 C103 1.2(2) .
C33 C23 C73 C83 51.9(2) .
C13 C23 C73 C83 -133.44(16) .
C33 C23 C73 C93 -71.06(17) .
C13 C23 C73 C93 103.55(16) .
C53 C63 C103 C113 48.91(18) .
C13 C63 C103 C113 -132.66(14) .
C53 C63 C103 C123 -75.39(17) .
C13 C63 C103 C123 103.05(16) .
N2 N1 C14 C34 70.99(14) .
Fe1 N1 C14 C34 -110.03(12) .
N2 N1 C14 C24 -169.54(11) .
Fe1 N1 C14 C24 9.44(16) .
N2 N1 C14 C44 -49.98(15) .
Fe1 N1 C14 C44 129.00(11) .
N1 C14 C24 C54 -178.36(11) .
C34 C14 C24 C54 -58.63(15) .
C44 C14 C24 C54 59.91(14) .
N1 C14 C34 C64 176.61(11) .
C24 C14 C34 C64 58.60(15) .
C44 C14 C34 C64 -60.17(14) .
N1 C14 C44 C74 -178.33(11) .
C34 C14 C44 C74 59.72(14) .
C24 C14 C44 C74 -59.63(14) .
C14 C24 C54 C84 -60.36(15) .
C14 C24 C54 C94 59.51(15) .
C14 C34 C64 C104 60.36(15) .
C14 C34 C64 C94 -59.19(15) .
C14 C44 C74 C84 60.04(15) .
C14 C44 C74 C104 -60.03(15) .
C104 C74 C84 C54 60.14(15) .
C44 C74 C84 C54 -60.06(15) .
C94 C54 C84 C74 -59.56(15) .
C24 C54 C84 C74 60.11(15) .
C104 C64 C94 C54 -59.52(15) .
C34 C64 C94 C54 59.89(15) .
C84 C54 C94 C64 59.33(15) .
C24 C54 C94 C64 -60.18(16) .
C84 C74 C104 C64 -60.55(15) .
C44 C74 C104 C64 59.53(16) .
C94 C64 C104 C74 60.14(15) .
C34 C64 C104 C74 -59.41(15) .
